data_4034523
loop_
_publ_author_name
'Ni, Jiabin'
'Nishonov, Bekzod'
'Pardaev, Azizbek'
'Zhang, Ao'

_publ_section_title
;
 Palladium-Catalyzed Ring-Opening Coupling of
 <i>gem</i>-Difluorocyclopropanes for the Construction of 2-Fluoroallylic
 Sulfones.
;
_journal_issue 21
_journal_name_full 'The Journal of organic chemistry'
_journal_page_first 13646
_journal_page_last 13654
_journal_paper_doi 10.1021/acs.joc.9b01897
_journal_volume 84
_journal_year 2019
_chemical_absolute_configuration rm
_chemical_formula_moiety 'C19 H15 F O2 S'
_chemical_formula_sum 'C19 H15 F O2 S'
_chemical_formula_weight 326.37
_space_group_crystal_system orthorhombic
_space_group_IT_number 29
_space_group_name_Hall 'P 2c -2ac'
_space_group_name_H-M_alt 'P c a 21'
_atom_sites_solution_hydrogens geom
_atom_sites_solution_primary dual
_audit_creation_date 2018-11-23
_audit_creation_method
;
Olex2 1.2
(compiled 2018.05.29 svn.r3508 for OlexSys, GUI svn.r5506)
;
_cell_angle_alpha 90
_cell_angle_beta 90
_cell_angle_gamma 90
_cell_formula_units_Z 4
_cell_length_a 8.521(2)
_cell_length_b 5.6665(13)
_cell_length_c 32.043(9)
_cell_measurement_reflns_used 552
_cell_measurement_temperature 220
_cell_measurement_theta_max 19.887
_cell_measurement_theta_min 2.542
_cell_volume 1547.2(7)
_computing_cell_refinement 'SAINT v8.34A (Bruker, 2013)'
_computing_data_reduction 'SAINT v8.34A (Bruker, 2013)'
_computing_molecular_graphics 'Olex2 (Dolomanov et al., 2009)'
_computing_publication_material 'Olex2 (Dolomanov et al., 2009)'
_computing_structure_refinement 'ShelXL (Sheldrick, 2015)'
_computing_structure_solution 'ShelXT (Sheldrick, 2015)'
_diffrn_ambient_temperature 220
_diffrn_measured_fraction_theta_full 0.989
_diffrn_measured_fraction_theta_max 0.986
_diffrn_measurement_device_type 'Bruker APEX-II CCD'
_diffrn_radiation_type MoK\a
_diffrn_radiation_wavelength 0.71073
_diffrn_reflns_av_R_equivalents 0.0826
_diffrn_reflns_av_unetI/netI 0.0903
_diffrn_reflns_Laue_measured_fraction_full 0.989
_diffrn_reflns_Laue_measured_fraction_max 0.986
_diffrn_reflns_limit_h_max 10
_diffrn_reflns_limit_h_min -10
_diffrn_reflns_limit_k_max 7
_diffrn_reflns_limit_k_min -7
_diffrn_reflns_limit_l_max 41
_diffrn_reflns_limit_l_min -41
_diffrn_reflns_number 9732
_diffrn_reflns_point_group_measured_fraction_full 0.970
_diffrn_reflns_point_group_measured_fraction_max 0.959
_diffrn_reflns_theta_full 25.242
_diffrn_reflns_theta_max 27.393
_diffrn_reflns_theta_min 2.543
_exptl_absorpt_coefficient_mu 0.227
_exptl_absorpt_correction_T_max 0.7455
_exptl_absorpt_correction_T_min 0.6436
_exptl_absorpt_correction_type multi-scan
_exptl_absorpt_process_details
'SADABS-2014/5 (Bruker,2014/5) was used for absorption correction. wR2(int) was 0.0752 before and 0.0607 after correction. The Ratio of minimum to maximum transmission is 0.8633. The \l/2 correction factor is 0.00150.'
_exptl_crystal_colour colourless
_exptl_crystal_colour_primary colourless
_exptl_crystal_density_diffrn 1.401
_exptl_crystal_description block
_exptl_crystal_F_000 680
_exptl_crystal_size_max 0.19
_exptl_crystal_size_mid 0.15
_exptl_crystal_size_min 0.12
_refine_diff_density_max 0.233
_refine_diff_density_min -0.253
_refine_diff_density_rms 0.053
_refine_ls_abs_structure_details
;
 Flack x determined using 776 quotients [(I+)-(I-)]/[(I+)+(I-)]
 (Parsons, Flack and Wagner, Acta Cryst. B69 (2013) 249-259).
;
_refine_ls_abs_structure_Flack -0.08(10)
_refine_ls_extinction_method none
_refine_ls_goodness_of_fit_ref 0.993
_refine_ls_hydrogen_treatment constr
_refine_ls_matrix_type full
_refine_ls_number_parameters 208
_refine_ls_number_reflns 3381
_refine_ls_number_restraints 7
_refine_ls_restrained_S_all 1.004
_refine_ls_R_factor_all 0.0864
_refine_ls_R_factor_gt 0.0538
_refine_ls_shift/su_max 0.000
_refine_ls_shift/su_mean 0.000
_refine_ls_structure_factor_coef Fsqd
_refine_ls_weighting_details 'w=1/[\s^2^(Fo^2^)+(0.0347P)^2^] where P=(Fo^2^+2Fc^2^)/3'
_refine_ls_weighting_scheme calc
_refine_ls_wR_factor_gt 0.0965
_refine_ls_wR_factor_ref 0.1140
_reflns_Friedel_coverage 0.909
_reflns_Friedel_fraction_full 0.951
_reflns_Friedel_fraction_max 0.931
_reflns_number_gt 2364
_reflns_number_total 3381
_reflns_threshold_expression 'I > 2\s(I)'
_cod_data_source_file jo9b01897_si_002.cif
_cod_data_source_block mo_20181131njb_0m
_cod_original_cell_volume 1547.1(7)
_cod_database_code 4034523
_shelx_shelxl_version_number 2014/7
_shelx_space_group_comment
;
The symmetry employed for this shelxl refinement is uniquely defined
by the following loop, which should always be used as a source of
symmetry information in preference to the above space-group names.
They are only intended as comments.
;
_shelx_estimated_absorpt_t_max 0.973
_shelx_estimated_absorpt_t_min 0.958
_olex2_refinement_description
;
1. Fixed Uiso
 At 1.2 times of:
  All C(H) groups, All C(H,H) groups
2. Uiso/Uaniso restraints and constraints
Uanis(F1) \\sim Ueq: with sigma of 0.005 and sigma for terminal atoms of 0.01
3.a Secondary CH2 refined with riding coordinates:
 C7(H7A,H7B)
3.b Aromatic/amide H refined with riding coordinates:
 C18(H18), C15(H15), C16(H16), C13(H13), C11(H11), C14(H14), C9(H9), C5(H5),
 C19(H19), C4(H4), C3(H3), C2(H2), C1(H1)
;
_olex2_submission_special_instructions 'No special instructions were received'

loop_
_space_group_symop_operation_xyz
'x, y, z'
'-x, -y, z+1/2'
'x+1/2, -y, z'
'-x+1/2, y, z+1/2'

loop_
_atom_site_label
_atom_site_type_symbol
_atom_site_fract_x
_atom_site_fract_y
_atom_site_fract_z
_atom_site_U_iso_or_equiv
_atom_site_adp_type
_atom_site_occupancy
_atom_site_site_symmetry_order
_atom_site_calc_flag
_atom_site_refinement_flags_posn
_atom_site_refinement_flags_adp
S1 S 0.55809(14) 0.6745(2) 0.58367(4) 0.0323(3) Uani 1 1 d . .
O2 O 0.5660(4) 0.4235(6) 0.57832(14) 0.0448(10) Uani 1 1 d . .
O1 O 0.7016(3) 0.8074(6) 0.58054(13) 0.0426(9) Uani 1 1 d . .
F1 F 0.3941(5) 0.5106(8) 0.49467(12) 0.0870(16) Uani 1 1 d . U
C18 C 0.5985(6) 0.4923(9) 0.37605(15) 0.0276(12) Uani 1 1 d . .
H18 H 0.5648 0.3504 0.3638 0.033 Uiso 1 1 calc R .
C15 C 0.8355(6) 0.7502(10) 0.29002(15) 0.0326(13) Uani 1 1 d . .
H15 H 0.8673 0.7144 0.2626 0.039 Uiso 1 1 calc R .
C12 C 0.7451(5) 0.8584(8) 0.37199(14) 0.0216(10) Uani 1 1 d . .
C17 C 0.6950(5) 0.6459(9) 0.35288(15) 0.0224(11) Uani 1 1 d . .
C16 C 0.7403(6) 0.5971(10) 0.31104(14) 0.0305(13) Uani 1 1 d . .
H16 H 0.7047 0.4591 0.2978 0.037 Uiso 1 1 calc R .
C13 C 0.8422(6) 1.0132(9) 0.34846(15) 0.0266(12) Uani 1 1 d . .
H13 H 0.8766 1.1550 0.3606 0.032 Uiso 1 1 calc R .
C11 C 0.6967(6) 0.9073(9) 0.41265(14) 0.0250(11) Uani 1 1 d . .
H11 H 0.7300 1.0490 0.4251 0.030 Uiso 1 1 calc R .
C6 C 0.4746(6) 0.7347(10) 0.63283(15) 0.0285(13) Uani 1 1 d . .
C14 C 0.8865(6) 0.9606(10) 0.30887(15) 0.0318(12) Uani 1 1 d . .
H14 H 0.9514 1.0652 0.2940 0.038 Uiso 1 1 calc R .
C10 C 0.6020(6) 0.7571(9) 0.43564(14) 0.0268(12) Uani 1 1 d . .
C9 C 0.5545(6) 0.8256(9) 0.47734(15) 0.0314(12) Uani 1 1 d . .
H9 H 0.5958 0.9704 0.4865 0.038 Uiso 1 1 calc R .
C5 C 0.3748(6) 0.5671(10) 0.65061(16) 0.0336(13) Uani 1 1 d . .
H5 H 0.3512 0.4255 0.6367 0.040 Uiso 1 1 calc R .
C8 C 0.4624(6) 0.7178(11) 0.50481(17) 0.0381(14) Uani 1 1 d . .
C19 C 0.5527(6) 0.5432(10) 0.41566(15) 0.0291(12) Uani 1 1 d . .
H19 H 0.4880 0.4367 0.4301 0.035 Uiso 1 1 calc R .
C4 C 0.3117(7) 0.6164(12) 0.68945(18) 0.0442(16) Uani 1 1 d . .
H4 H 0.2431 0.5072 0.7019 0.053 Uiso 1 1 calc R .
C3 C 0.3473(7) 0.8213(11) 0.71015(16) 0.0440(16) Uani 1 1 d . .
H3 H 0.3049 0.8500 0.7367 0.053 Uiso 1 1 calc R .
C7 C 0.4214(6) 0.7919(11) 0.54710(15) 0.0367(14) Uani 1 1 d . .
H7A H 0.3155 0.7365 0.5539 0.044 Uiso 1 1 calc R .
H7B H 0.4218 0.9646 0.5487 0.044 Uiso 1 1 calc R .
C2 C 0.4441(7) 0.9829(11) 0.69220(17) 0.0439(16) Uani 1 1 d . .
H2 H 0.4672 1.1239 0.7064 0.053 Uiso 1 1 calc R .
C1 C 0.5093(7) 0.9417(10) 0.65299(16) 0.0384(14) Uani 1 1 d . .
H1 H 0.5759 1.0538 0.6406 0.046 Uiso 1 1 calc R .

loop_
_atom_site_aniso_label
_atom_site_aniso_U_11
_atom_site_aniso_U_22
_atom_site_aniso_U_33
_atom_site_aniso_U_23
_atom_site_aniso_U_13
_atom_site_aniso_U_12
S1 0.0269(6) 0.0395(8) 0.0306(6) 0.0036(7) 0.0054(6) 0.0028(6)
O2 0.051(2) 0.029(2) 0.055(3) -0.004(2) 0.014(2) 0.0060(18)
O1 0.0279(17) 0.054(3) 0.046(2) 0.012(2) 0.005(2) -0.0058(17)
F1 0.112(3) 0.102(4) 0.048(2) -0.022(2) 0.035(2) -0.067(3)
C18 0.029(3) 0.020(3) 0.034(3) -0.004(2) 0.000(2) -0.002(2)
C15 0.037(3) 0.040(4) 0.021(3) 0.000(2) 0.005(2) 0.004(3)
C12 0.019(2) 0.021(3) 0.025(2) 0.002(2) -0.0036(19) 0.003(2)
C17 0.019(2) 0.023(3) 0.025(2) 0.001(2) 0.000(2) 0.003(2)
C16 0.037(3) 0.027(3) 0.028(3) -0.006(2) -0.003(2) 0.000(3)
C13 0.027(3) 0.021(3) 0.032(3) 0.003(2) -0.001(2) -0.001(2)
C11 0.025(3) 0.022(3) 0.028(3) -0.004(2) -0.003(2) 0.000(2)
C6 0.026(3) 0.034(3) 0.026(3) 0.004(2) 0.001(2) 0.004(2)
C14 0.030(3) 0.033(3) 0.032(3) 0.006(2) 0.002(2) 0.001(3)
C10 0.029(3) 0.029(3) 0.023(2) 0.002(2) 0.000(2) 0.005(2)
C9 0.039(3) 0.031(3) 0.024(2) 0.000(2) 0.005(2) 0.003(3)
C5 0.034(3) 0.037(4) 0.029(3) 0.004(3) -0.001(2) -0.003(3)
C8 0.034(3) 0.048(4) 0.033(3) -0.003(3) 0.005(2) -0.007(3)
C19 0.030(3) 0.027(3) 0.030(3) 0.005(2) 0.003(2) -0.003(3)
C4 0.047(4) 0.051(4) 0.035(3) 0.009(3) 0.011(3) -0.003(3)
C3 0.050(4) 0.058(5) 0.024(3) 0.007(3) 0.005(3) 0.017(3)
C7 0.028(3) 0.049(4) 0.033(3) 0.005(3) 0.001(2) 0.007(3)
C2 0.050(4) 0.042(4) 0.040(3) -0.002(3) -0.011(3) 0.007(3)
C1 0.045(3) 0.036(4) 0.034(3) -0.001(3) -0.001(3) -0.003(3)

loop_
_atom_type_symbol
_atom_type_description
_atom_type_scat_dispersion_real
_atom_type_scat_dispersion_imag
_atom_type_scat_source
C C 0.0033 0.0016 'International Tables Vol C Tables 4.2.6.8 and 6.1.1.4'
H H 0.0000 0.0000 'International Tables Vol C Tables 4.2.6.8 and 6.1.1.4'
F F 0.0171 0.0103 'International Tables Vol C Tables 4.2.6.8 and 6.1.1.4'
O O 0.0106 0.0060 'International Tables Vol C Tables 4.2.6.8 and 6.1.1.4'
S S 0.1246 0.1234 'International Tables Vol C Tables 4.2.6.8 and 6.1.1.4'

loop_
_geom_angle_atom_site_label_1
_geom_angle_atom_site_label_2
_geom_angle_atom_site_label_3
_geom_angle
O2 S1 O1 118.0(2)
O2 S1 C6 108.5(3)
O2 S1 C7 108.8(3)
O1 S1 C6 107.7(3)
O1 S1 C7 108.3(3)
C6 S1 C7 104.6(3)
C17 C18 H18 119.0
C19 C18 H18 119.0
C19 C18 C17 121.9(5)
C16 C15 H15 119.7
C16 C15 C14 120.7(5)
C14 C15 H15 119.7
C17 C12 C13 118.1(4)
C11 C12 C17 118.9(4)
C11 C12 C13 123.0(5)
C18 C17 C12 118.2(4)
C18 C17 C16 122.4(5)
C12 C17 C16 119.4(5)
C15 C16 C17 120.2(5)
C15 C16 H16 119.9
C17 C16 H16 119.9
C12 C13 H13 119.3
C14 C13 C12 121.5(5)
C14 C13 H13 119.3
C12 C11 H11 118.4
C10 C11 C12 123.2(5)
C10 C11 H11 118.4
C5 C6 S1 118.6(4)
C1 C6 S1 120.0(4)
C1 C6 C5 121.4(5)
C15 C14 H14 119.9
C13 C14 C15 120.2(5)
C13 C14 H14 119.9
C11 C10 C9 119.3(5)
C11 C10 C19 116.9(4)
C19 C10 C9 123.8(5)
C10 C9 H9 114.6
C8 C9 C10 130.8(5)
C8 C9 H9 114.6
C6 C5 H5 121.1
C4 C5 C6 117.8(6)
C4 C5 H5 121.1
F1 C8 C7 111.7(5)
C9 C8 F1 119.7(5)
C9 C8 C7 128.6(6)
C18 C19 C10 120.9(5)
C18 C19 H19 119.6
C10 C19 H19 119.6
C5 C4 H4 119.3
C3 C4 C5 121.3(6)
C3 C4 H4 119.3
C4 C3 H3 120.0
C2 C3 C4 120.0(5)
C2 C3 H3 120.0
S1 C7 H7A 109.6
S1 C7 H7B 109.6
C8 C7 S1 110.3(4)
C8 C7 H7A 109.6
C8 C7 H7B 109.6
H7A C7 H7B 108.1
C3 C2 H2 119.7
C3 C2 C1 120.7(6)
C1 C2 H2 119.7
C6 C1 C2 118.8(6)
C6 C1 H1 120.6
C2 C1 H1 120.6

loop_
_geom_bond_atom_site_label_1
_geom_bond_atom_site_label_2
_geom_bond_distance
S1 O2 1.434(4)
S1 O1 1.439(3)
S1 C6 1.762(5)
S1 C7 1.781(5)
F1 C8 1.350(7)
C18 H18 0.9400
C18 C17 1.409(7)
C18 C19 1.359(7)
C15 H15 0.9400
C15 C16 1.365(7)
C15 C14 1.405(7)
C12 C17 1.417(6)
C12 C13 1.422(6)
C12 C11 1.394(7)
C17 C16 1.423(6)
C16 H16 0.9400
C13 H13 0.9400
C13 C14 1.357(7)
C11 H11 0.9400
C11 C10 1.385(7)
C6 C5 1.396(7)
C6 C1 1.372(7)
C14 H14 0.9400
C10 C9 1.449(7)
C10 C19 1.434(7)
C9 H9 0.9400
C9 C8 1.328(7)
C5 H5 0.9400
C5 C4 1.384(7)
C8 C7 1.461(7)
C19 H19 0.9400
C4 H4 0.9400
C4 C3 1.371(8)
C3 H3 0.9400
C3 C2 1.360(8)
C7 H7A 0.9800
C7 H7B 0.9800
C2 H2 0.9400
C2 C1 1.394(8)
C1 H1 0.9400
